data_2102222
loop_
_publ_author_name
'Quesada, Antonio'
'Marchal, Antonio'
'Melguizo, Manuel'
'Low, John N.'
'Glidewell, Christopher'

_publ_section_title
;
 Symmetrically 4,6-disubstituted 2-aminopyrimidines and
 2-amino-5-nitrosopyrimidines: interplay of molecular,
 molecular--electronic and supramolecular structures
;
_journal_issue 1
_journal_name_full 'Acta Crystallographica Section B'
_journal_page_first 76
_journal_page_last 89
_journal_paper_doi 10.1107/S0108768103024856
_journal_volume 60
_journal_year 2004
_chemical_formula_moiety 'C12 H18 N6 O3'
_chemical_formula_sum 'C12 H18 N6 O3'
_chemical_formula_weight 294.32
_chemical_melting_point 483
_chemical_name_systematic
;
2-Amino-4,6-bis(morpholino)-5-nitrosopirimidine
;
_space_group_IT_number 14
_symmetry_cell_setting monoclinic
_symmetry_space_group_name_Hall '-P 2ybc'
_symmetry_space_group_name_H-M 'P 1 21/c 1'
_atom_sites_solution_hydrogens geom
_atom_sites_solution_primary direct
_atom_sites_solution_secondary difmap
_cell_angle_alpha 90.00
_cell_angle_beta 112.3400(12)
_cell_angle_gamma 90.00
_cell_formula_units_Z 4
_cell_length_a 13.0037(4)
_cell_length_b 9.1130(3)
_cell_length_c 12.4892(3)
_cell_measurement_reflns_used 3096
_cell_measurement_temperature 120(2)
_cell_measurement_theta_max 27.46
_cell_measurement_theta_min 2.95
_cell_volume 1368.92(7)
_computing_cell_refinement 'DENZO-SMN (Otwinowski & Minor, 1997)'
_computing_data_collection 'Kappa-CCD server software (Nonius, 1997)'
_computing_data_reduction 'DENZO-SMN (Otwinowski & Minor, 1997)'
_computing_molecular_graphics 'PLATON (Spek, 2002)'
_computing_publication_material 'SHELXL-97 (Sheldrick, 1997a) and PRPKAPPA (Ferguson, 1999)'
_computing_structure_refinement 'SHELXL-97 (Sheldrick, 1997a)'
_computing_structure_solution 'SHELXS-97 (Sheldrick, 1997b)'
_diffrn_ambient_temperature 120(2)
_diffrn_measured_fraction_theta_full 0.996
_diffrn_measured_fraction_theta_max 0.989
_diffrn_measurement_device_type Kappa-CCD
_diffrn_measurement_method '\f scans, and \w scans with \k offsets'
_diffrn_radiation_monochromator graphite
_diffrn_radiation_source 'fine-focus sealed X-ray tube'
_diffrn_radiation_type 'Mo K\a'
_diffrn_radiation_wavelength 0.71073
_diffrn_reflns_av_R_equivalents 0.047
_diffrn_reflns_av_sigmaI/netI 0.0452
_diffrn_reflns_limit_h_max 16
_diffrn_reflns_limit_h_min -16
_diffrn_reflns_limit_k_max 10
_diffrn_reflns_limit_k_min -11
_diffrn_reflns_limit_l_max 16
_diffrn_reflns_limit_l_min -14
_diffrn_reflns_number 10906
_diffrn_reflns_theta_full 26.50
_diffrn_reflns_theta_max 27.46
_diffrn_reflns_theta_min 2.95
_diffrn_standards_decay_% 0
_exptl_absorpt_coefficient_mu 0.106
_exptl_absorpt_correction_type none
_exptl_crystal_colour blue
_exptl_crystal_density_diffrn 1.428
_exptl_crystal_density_method 'not measured'
_exptl_crystal_description block
_exptl_crystal_F_000 624
_exptl_crystal_size_max 0.30
_exptl_crystal_size_mid 0.20
_exptl_crystal_size_min 0.20
_refine_diff_density_max 0.407
_refine_diff_density_min -0.281
_refine_ls_extinction_method none
_refine_ls_goodness_of_fit_ref 1.038
_refine_ls_hydrogen_treatment constr
_refine_ls_matrix_type full
_refine_ls_number_parameters 190
_refine_ls_number_reflns 3096
_refine_ls_number_restraints 0
_refine_ls_restrained_S_all 1.038
_refine_ls_R_factor_all 0.0603
_refine_ls_R_factor_gt 0.0426
_refine_ls_shift/su_max 0.001
_refine_ls_shift/su_mean 0.000
_refine_ls_structure_factor_coef Fsqd
_refine_ls_weighting_details 'w=1/[\s^2^(Fo^2^)+(0.0615P)^2^+0.2156P] where P=(Fo^2^+2Fc^2^)/3'
_refine_ls_weighting_scheme calc
_refine_ls_wR_factor_gt 0.1053
_refine_ls_wR_factor_ref 0.1141
_reflns_number_gt 2391
_reflns_number_total 3096
_reflns_threshold_expression I>2\s(I)
_cod_data_source_file na5007.cif
_cod_data_source_block III
_cod_depositor_comments
;
The following automatic conversions were performed:

'_chemical_melting_point' value '483K' was changed to '483' - the
value should be numeric and without a unit designator.

Automatic conversion script
Id: cif_fix_values 1646 2011-03-28 12:23:43Z adriana 

The following automatic conversions were performed:

'_chemical_melting_point' value '483K' was changed to '483' - the
value should be numeric and without a unit designator.

Automatic conversion script
Id: cif_fix_values 1715 2011-07-08 13:25:40Z adriana 
;
_cod_original_sg_symbol_H-M 'P 21/c'
_cod_database_code 2102222

loop_
_symmetry_equiv_pos_as_xyz
'x, y, z'
'-x, y+1/2, -z+1/2'
'-x, -y, -z'
'x, -y-1/2, z-1/2'

loop_
_atom_site_label
_atom_site_fract_x
_atom_site_fract_y
_atom_site_fract_z
_atom_site_U_iso_or_equiv
_atom_site_adp_type
_atom_site_calc_flag
_atom_site_refinement_flags
_atom_site_occupancy
_atom_site_type_symbol
N1 0.32218(9) 0.47876(13) 0.07040(9) 0.0169(3) Uani d . 1 N
C2 0.26526(11) 0.46319(15) -0.04405(11) 0.0161(3) Uani d . 1 C
N2 0.30168(10) 0.35938(14) -0.09559(10) 0.0207(3) Uani d . 1 N
N3 0.17212(9) 0.53626(12) -0.11111(9) 0.0169(3) Uani d . 1 N
C5 0.21761(11) 0.70363(15) 0.05196(11) 0.0163(3) Uani d . 1 C
C4 0.14534(11) 0.65304(15) -0.06249(11) 0.0155(3) Uani d . 1 C
N4 0.05260(9) 0.72681(13) -0.12493(10) 0.0176(3) Uani d . 1 N
C42 -0.01378(12) 0.68569(16) -0.24524(12) 0.0195(3) Uani d . 1 C
C43 -0.11548(12) 0.60041(16) -0.24993(12) 0.0224(3) Uani d . 1 C
O44 -0.17954(8) 0.68593(11) -0.20170(8) 0.0220(3) Uani d . 1 O
C45 -0.11579(12) 0.72391(16) -0.08401(12) 0.0201(3) Uani d . 1 C
C46 -0.01272(11) 0.81093(15) -0.07314(12) 0.0185(3) Uani d . 1 C
N5 0.24536(10) 0.84568(13) 0.08381(10) 0.0203(3) Uani d . 1 N
O5 0.19317(9) 0.94670(11) 0.01494(9) 0.0253(3) Uani d . 1 O
C6 0.29515(11) 0.59347(15) 0.12109(11) 0.0165(3) Uani d . 1 C
N6 0.34601(10) 0.60405(13) 0.23642(10) 0.0204(3) Uani d . 1 N
C62 0.43500(13) 0.50290(17) 0.30270(12) 0.0269(4) Uani d . 1 C
C63 0.53472(12) 0.59131(18) 0.37680(13) 0.0260(3) Uani d . 1 C
O64 0.50652(8) 0.68598(11) 0.45292(8) 0.0222(2) Uani d . 1 O
C65 0.41941(12) 0.78462(16) 0.38953(12) 0.0214(3) Uani d . 1 C
C66 0.31654(12) 0.70298(16) 0.31231(12) 0.0191(3) Uani d . 1 C
H2A 0.3598 0.3059 -0.0549 0.025 Uiso calc R 1 H
H2B 0.2677 0.3441 -0.1704 0.025 Uiso calc R 1 H
H42A 0.0315 0.6247 -0.2763 0.023 Uiso calc R 1 H
H42B -0.0371 0.7751 -0.2935 0.023 Uiso calc R 1 H
H43A -0.1615 0.5754 -0.3313 0.027 Uiso calc R 1 H
H43B -0.0921 0.5078 -0.2059 0.027 Uiso calc R 1 H
H45A -0.0933 0.6332 -0.0372 0.024 Uiso calc R 1 H
H45B -0.1623 0.7828 -0.0531 0.024 Uiso calc R 1 H
H46A -0.0346 0.9064 -0.1132 0.022 Uiso calc R 1 H
H46B 0.0324 0.8302 0.0095 0.022 Uiso calc R 1 H
H62A 0.4550 0.4393 0.2493 0.032 Uiso calc R 1 H
H62B 0.4097 0.4395 0.3522 0.032 Uiso calc R 1 H
H63A 0.5952 0.5241 0.4229 0.031 Uiso calc R 1 H
H63B 0.5619 0.6508 0.3266 0.031 Uiso calc R 1 H
H65A 0.4455 0.8496 0.3415 0.026 Uiso calc R 1 H
H65B 0.4005 0.8469 0.4444 0.026 Uiso calc R 1 H
H66A 0.2852 0.6460 0.3603 0.023 Uiso calc R 1 H
H66B 0.2595 0.7738 0.2653 0.023 Uiso calc R 1 H

loop_
_atom_site_aniso_label
_atom_site_aniso_U_11
_atom_site_aniso_U_22
_atom_site_aniso_U_33
_atom_site_aniso_U_12
_atom_site_aniso_U_13
_atom_site_aniso_U_23
N1 0.0182(6) 0.0176(6) 0.0138(5) 0.0005(5) 0.0048(5) -0.0004(5)
C2 0.0164(7) 0.0155(7) 0.0162(6) -0.0026(5) 0.0058(5) 0.0005(5)
N2 0.0209(6) 0.0234(7) 0.0136(6) 0.0045(5) 0.0017(5) -0.0032(5)
N3 0.0177(6) 0.0173(6) 0.0147(5) -0.0004(5) 0.0050(5) -0.0008(5)
C5 0.0169(7) 0.0176(7) 0.0139(6) -0.0006(5) 0.0054(5) -0.0004(5)
C4 0.0168(7) 0.0156(7) 0.0151(6) -0.0023(5) 0.0073(5) 0.0020(5)
N4 0.0172(6) 0.0197(6) 0.0143(5) 0.0020(5) 0.0041(5) -0.0011(5)
C42 0.0204(7) 0.0234(8) 0.0119(6) 0.0021(6) 0.0029(5) -0.0008(5)
C43 0.0261(8) 0.0203(8) 0.0174(7) -0.0009(6) 0.0043(6) -0.0017(6)
O44 0.0186(5) 0.0269(6) 0.0177(5) -0.0017(4) 0.0038(4) 0.0004(4)
C45 0.0203(7) 0.0235(8) 0.0157(6) 0.0005(6) 0.0058(6) 0.0012(6)
C46 0.0197(7) 0.0183(7) 0.0163(7) 0.0026(6) 0.0053(6) -0.0010(5)
N5 0.0233(7) 0.0172(6) 0.0204(6) -0.0007(5) 0.0085(5) 0.0010(5)
O5 0.0271(6) 0.0197(5) 0.0262(5) 0.0003(5) 0.0069(5) 0.0033(4)
C6 0.0171(7) 0.0180(7) 0.0145(6) -0.0034(5) 0.0061(5) -0.0006(5)
N6 0.0240(7) 0.0205(6) 0.0134(5) 0.0061(5) 0.0033(5) -0.0017(5)
C62 0.0348(9) 0.0239(8) 0.0155(7) 0.0116(7) 0.0024(6) -0.0011(6)
C63 0.0239(8) 0.0311(9) 0.0221(7) 0.0093(7) 0.0077(6) 0.0004(6)
O64 0.0205(5) 0.0228(6) 0.0183(5) 0.0028(4) 0.0020(4) -0.0029(4)
C65 0.0213(7) 0.0187(8) 0.0221(7) 0.0015(6) 0.0060(6) -0.0023(6)
C66 0.0203(7) 0.0219(8) 0.0150(6) 0.0013(6) 0.0067(6) -0.0018(5)

loop_
_atom_type_symbol
_atom_type_description
_atom_type_scat_dispersion_real
_atom_type_scat_dispersion_imag
_atom_type_scat_source
C C 0.0033 0.0016 'International Tables Vol C Tables 4.2.6.8 and 6.1.1.4'
H H 0.0000 0.0000 'International Tables Vol C Tables 4.2.6.8 and 6.1.1.4'
N N 0.0061 0.0033 'International Tables Vol C Tables 4.2.6.8 and 6.1.1.4'
O O 0.0106 0.0060 'International Tables Vol C Tables 4.2.6.8 and 6.1.1.4'

loop_
_geom_angle_atom_site_label_1
_geom_angle_atom_site_label_2
_geom_angle_atom_site_label_3
_geom_angle
_geom_angle_publ_flag
C6 N1 C2 116.66(12) no
N2 C2 N1 115.90(12) no
N2 C2 N3 116.70(12) no
N1 C2 N3 127.31(12) no
C2 N2 H2A 120.0 no
C2 N2 H2B 120.0 no
H2A N2 H2B 120.0 no
C4 N3 C2 115.87(11) no
N5 C5 C6 115.88(12) no
N5 C5 C4 126.05(12) no
C6 C5 C4 114.10(11) no
N3 C4 N4 117.86(12) no
N3 C4 C5 121.09(12) no
N4 C4 C5 120.96(12) no
C4 N4 C46 123.35(11) no
C4 N4 C42 121.04(11) no
C46 N4 C42 111.80(11) no
N4 C42 C43 109.59(11) no
N4 C42 H42A 109.8 no
C43 C42 H42A 109.8 no
N4 C42 H42B 109.8 no
C43 C42 H42B 109.8 no
H42A C42 H42B 108.2 no
O44 C43 C42 110.10(11) no
O44 C43 H43A 109.6 no
C42 C43 H43A 109.6 no
O44 C43 H43B 109.6 no
C42 C43 H43B 109.6 no
H43A C43 H43B 108.2 no
C45 O44 C43 111.23(10) no
O44 C45 C46 111.46(11) no
O44 C45 H45A 109.3 no
C46 C45 H45A 109.3 no
O44 C45 H45B 109.3 no
C46 C45 H45B 109.3 no
H45A C45 H45B 108.0 no
N4 C46 C45 109.12(11) no
N4 C46 H46A 109.9 no
C45 C46 H46A 109.9 no
N4 C46 H46B 109.9 no
C45 C46 H46B 109.9 no
H46A C46 H46B 108.3 no
O5 N5 C5 118.58(11) no
N1 C6 N6 117.00(12) no
N1 C6 C5 120.49(11) no
N6 C6 C5 122.46(12) no
C6 N6 C66 126.69(12) no
C6 N6 C62 121.53(11) no
C66 N6 C62 111.56(11) no
N6 C62 C63 108.72(12) no
N6 C62 H62A 109.9 no
C63 C62 H62A 109.9 no
N6 C62 H62B 109.9 no
C63 C62 H62B 109.9 no
H62A C62 H62B 108.3 no
O64 C63 C62 110.61(12) no
O64 C63 H63A 109.5 no
C62 C63 H63A 109.5 no
O64 C63 H63B 109.5 no
C62 C63 H63B 109.5 no
H63A C63 H63B 108.1 no
C65 O64 C63 111.16(10) no
O64 C65 C66 111.52(11) no
O64 C65 H65A 109.3 no
C66 C65 H65A 109.3 no
O64 C65 H65B 109.3 no
C66 C65 H65B 109.3 no
H65A C65 H65B 108.0 no
N6 C66 C65 109.29(11) no
N6 C66 H66A 109.8 no
C65 C66 H66A 109.8 no
N6 C66 H66B 109.8 no
C65 C66 H66B 109.8 no
H66A C66 H66B 108.3 no

loop_
_geom_bond_atom_site_label_1
_geom_bond_atom_site_label_2
_geom_bond_distance
_geom_bond_publ_flag
N1 C6 1.3365(18) no
N1 C2 1.3442(17) no
C2 N2 1.3286(18) no
C2 N3 1.3568(17) no
N2 H2A 0.88 no
N2 H2B 0.88 no
N3 C4 1.3354(18) no
C5 N5 1.3619(18) no
C5 C6 1.4519(19) no
C5 C4 1.4553(18) no
C4 N4 1.3415(18) no
N4 C46 1.4645(17) no
N4 C42 1.4688(17) no
C42 C43 1.516(2) no
C42 H42A 0.99 no
C42 H42B 0.99 no
C43 O44 1.4303(18) no
C43 H43A 0.9900 no
C43 H43B 0.9900 no
O44 C45 1.4287(16) no
C45 C46 1.518(2) no
C45 H45A 0.99 no
C45 H45B 0.99 no
C46 H46A 0.99 no
C46 H46B 0.99 no
N5 O5 1.2665(15) no
C6 N6 1.3406(17) no
N6 C66 1.4608(17) no
N6 C62 1.4648(19) no
C62 C63 1.508(2) no
C62 H62A 0.99 no
C62 H62B 0.99 no
C63 O64 1.4311(17) no
C63 H63A 0.99 no
C63 H63B 0.99 no
O64 C65 1.4269(17) no
C65 C66 1.514(2) no
C65 H65A 0.99 no
C65 H65B 0.99 no
C66 H66A 0.99 no
C66 H66B 0.99 no

loop_
_geom_hbond_atom_site_label_D
_geom_hbond_atom_site_label_H
_geom_hbond_atom_site_label_A
_geom_hbond_site_symmetry_A
_geom_hbond_distance_DH
_geom_hbond_distance_HA
_geom_hbond_distance_DA
_geom_hbond_angle_DHA
_geom_hbond_publ_flag
N2 H2A O64 2_645 0.88 2.04 2.918(2) 177 y
N2 H2B O44 2_544 0.88 2.13 2.894(2) 144 y
C43 H43A O5 2_544 0.99 2.47 3.376(2) 152 y

loop_
_geom_torsion_atom_site_label_1
_geom_torsion_atom_site_label_2
_geom_torsion_atom_site_label_3
_geom_torsion_atom_site_label_4
_geom_torsion
_geom_torsion_publ_flag
C6 N1 C2 N2 172.34(12) no
C6 N1 C2 N3 -11.2(2) no
N2 C2 N3 C4 -171.14(12) no
N1 C2 N3 C4 12.45(19) no
C2 N3 C4 N4 -178.69(11) no
C2 N3 C4 C5 4.71(18) no
N5 C5 C4 N3 136.28(14) no
C6 C5 C4 N3 -20.20(18) no
N5 C5 C4 N4 -40.2(2) no
C6 C5 C4 N4 163.31(12) no
N3 C4 N4 C46 152.71(12) no
C5 C4 N4 C46 -30.69(19) no
N3 C4 N4 C42 -3.50(19) no
C5 C4 N4 C42 173.10(12) no
C4 N4 C42 C43 102.23(14) no
C46 N4 C42 C43 -56.49(15) no
N4 C42 C43 O44 57.52(15) no
C42 C43 O44 C45 -59.45(14) no
C43 O44 C45 C46 59.07(15) no
C4 N4 C46 C45 -103.05(14) no
C42 N4 C46 C45 55.10(15) no
O44 C45 C46 N4 -55.83(15) no
C6 C5 N5 O5 166.84(11) no
C4 C5 N5 O5 10.7(2) no
C2 N1 C6 N6 175.47(12) no
C2 N1 C6 C5 -7.14(18) no
N5 C5 C6 N1 -137.55(13) no
C4 C5 C6 N1 21.43(18) no
N5 C5 C6 N6 39.70(18) no
C4 C5 C6 N6 -161.32(12) no
N1 C6 N6 C66 -168.39(12) no
C5 C6 N6 C66 14.3(2) no
N1 C6 N6 C62 5.8(2) no
C5 C6 N6 C62 -171.51(13) no
C6 N6 C62 C63 127.17(14) no
C66 N6 C62 C63 -57.81(15) no
N6 C62 C63 O64 58.45(15) no
C62 C63 O64 C65 -59.19(15) no
C63 O64 C65 C66 57.64(15) no
C6 N6 C66 C65 -129.16(14) no
C62 N6 C66 C65 56.13(15) no
O64 C65 C66 N6 -55.39(15) no

loop_
_cod_related_entry_id
_cod_related_entry_database
_cod_related_entry_code
1 ChemSpider 21140312
